data_1546495
loop_
_publ_author_name
'Wicker, Jerome G. P.'
'Crowley, Lorraine M.'
'Robshaw, Oliver'
'Little, Edmund J.'
'Stokes, Stephen P.'
'Cooper, Richard I.'
'Lawrence, Simon E.'

_publ_section_title
;
 Will they co-crystallize?
;
_journal_issue 36
_journal_name_full CrystEngComm
_journal_page_first 5336
_journal_page_last 5340
_journal_paper_doi 10.1039/C7CE00587C
_journal_volume 19
_journal_year 2017
_chemical_formula_moiety 'C7 H4 N O4, C7 H5 N O4, C6 H7 N2 O, C6 H6 N2 O'
_chemical_formula_sum 'C26 H22 N6 O10'
_chemical_formula_weight 578.49
_chemical_name_common '2Nitrobenzoic Acid + Isonicotinamide'
_space_group_crystal_system monoclinic
_space_group_IT_number 14
_space_group_name_Hall '-P 2ybc'
_space_group_name_H-M_alt 'P 1 21/c 1'
_symmetry_space_group_name_Hall '-P 2ybc'
_symmetry_space_group_name_H-M 'P 1 21/c 1'
_atom_sites_solution_hydrogens mixed
_atom_sites_solution_primary direct
_atom_sites_solution_secondary difmap
_audit_update_record
;
2017-03-17 deposited with the CCDC.
2017-07-05 downloaded from the CCDC.
;
_cell_angle_alpha 90
_cell_angle_beta 105.942(8)
_cell_angle_gamma 90
_cell_formula_units_Z 4
_cell_length_a 8.873(2)
_cell_length_b 34.245(8)
_cell_length_c 9.175(2)
_cell_measurement_reflns_used 9096
_cell_measurement_temperature 300.(2)
_cell_measurement_theta_max 25.0211
_cell_measurement_theta_min 2.3755
_cell_volume 2680.7(11)
_computing_cell_refinement 'SAINT V8.34A (Bruker AXS Inc., 2013)'
_computing_data_reduction 'SAINT V8.34A (Bruker AXS Inc., 2013)'
_computing_structure_refinement 'SHELXL-2014/7 (Sheldrick, 2014)'
_diffrn_ambient_temperature 300.(2)
_diffrn_detector_area_resol_mean 8.3330
_diffrn_measured_fraction_theta_full 0.912
_diffrn_measured_fraction_theta_max 0.912
_diffrn_measurement_device_type 'Bruker SMART X2S'
_diffrn_measurement_method '\w scans'
_diffrn_radiation_monochromator 'doubly curved silicon crystal'
_diffrn_radiation_type MoK\a
_diffrn_radiation_wavelength 0.71073
_diffrn_reflns_av_R_equivalents 0.0540
_diffrn_reflns_av_unetI/netI 0.0327
_diffrn_reflns_limit_h_max 10
_diffrn_reflns_limit_h_min -10
_diffrn_reflns_limit_k_max 40
_diffrn_reflns_limit_k_min -40
_diffrn_reflns_limit_l_max 8
_diffrn_reflns_limit_l_min -10
_diffrn_reflns_number 29445
_diffrn_reflns_theta_full 25.85
_diffrn_reflns_theta_max 25.85
_diffrn_reflns_theta_min 2.38
_diffrn_source 'micro-focus sealed tube'
_diffrn_source_type XOS
_exptl_absorpt_coefficient_mu 0.113
_exptl_absorpt_correction_T_max 0.75
_exptl_absorpt_correction_T_min 0.59
_exptl_absorpt_correction_type multi-scan
_exptl_absorpt_process_details 'SADABS V2014/5 (Bruker AXS Inc.)'
_exptl_crystal_colour colourless
_exptl_crystal_density_diffrn 1.433
_exptl_crystal_density_method 'not measured'
_exptl_crystal_description Brick
_exptl_crystal_F_000 1200
_exptl_crystal_size_max 0.610
_exptl_crystal_size_mid 0.570
_exptl_crystal_size_min 0.330
_refine_diff_density_max 0.275
_refine_diff_density_min -0.217
_refine_ls_extinction_method none
_refine_ls_goodness_of_fit_ref 1.046
_refine_ls_hydrogen_treatment mixed
_refine_ls_matrix_type full
_refine_ls_number_parameters 400
_refine_ls_number_reflns 4734
_refine_ls_number_restraints 6
_refine_ls_restrained_S_all 1.046
_refine_ls_R_factor_all 0.0661
_refine_ls_R_factor_gt 0.0469
_refine_ls_shift/su_max 0.000
_refine_ls_shift/su_mean 0.000
_refine_ls_structure_factor_coef Fsqd
_refine_ls_weighting_details 'w=1/[\s^2^(Fo^2^)+(0.0639P)^2^+1.0512P] where P=(Fo^2^+2Fc^2^)/3'
_refine_ls_weighting_scheme calc
_refine_ls_wR_factor_gt 0.1235
_refine_ls_wR_factor_ref 0.1394
_reflns_number_gt 3588
_reflns_number_total 4734
_reflns_threshold_expression 'I > 2\s(I)'
_cod_data_source_file c7ce00587c3.cif
_cod_data_source_block 2A
_cod_database_code 1546495

loop_
_space_group_symop_operation_xyz
'x, y, z'
'-x, y+1/2, -z+1/2'
'-x, -y, -z'
'x, -y-1/2, z-1/2'

loop_
_atom_site_type_symbol
_atom_site_label
_atom_site_fract_x
_atom_site_fract_y
_atom_site_fract_z
_atom_site_U_iso_or_equiv
_atom_site_adp_type
_atom_site_calc_flag
_atom_site_refinement_flags_adp
_atom_site_refinement_flags_posn
_atom_site_occupancy
C C1 0.5342(3) 0.56549(6) 0.9550(2) 0.0450(5) Uani d . . 1
H H1 0.5251 0.5387 0.939 0.054 Uiso calc U R 1
C C2 0.5817(3) 0.58912(6) 0.8522(3) 0.0491(5) Uani d . . 1
H H2 0.6043 0.578 0.7681 0.059 Uiso calc U R 1
N N3 0.5949(2) 0.62756(5) 0.8742(2) 0.0497(5) Uani d . D 1
H H3 0.6157 0.6416 0.7996 0.107(12) Uiso d . DR 1
C C4 0.5624(3) 0.64398(7) 0.9963(3) 0.0583(6) Uani d . . 1
H H4 0.5722 0.6709 1.009 0.07 Uiso calc U R 1
C C5 0.5150(3) 0.62210(6) 1.1034(3) 0.0539(6) Uani d . . 1
H H5 0.494 0.634 1.1867 0.065 Uiso calc U R 1
C C6 0.4998(2) 0.58191(6) 1.0829(2) 0.0396(5) Uani d . . 1
C C7 0.4409(2) 0.55631(6) 1.1914(2) 0.0421(5) Uani d . . 1
N N8 0.4661(2) 0.56823(6) 1.3375(2) 0.0520(5) Uani d . D 1
H H8A 0.527(2) 0.5882(5) 1.379(2) 0.059(7) Uiso d . D 1
H H8B 0.435(3) 0.5548(6) 1.4069(19) 0.055(7) Uiso d . D 1
O O9 0.3714(2) 0.52604(4) 1.14047(18) 0.0565(4) Uani d . . 1
C C21 0.1897(3) 0.49378(6) 0.7616(3) 0.0487(5) Uani d . . 1
H H21 0.2472 0.5165 0.7925 0.058 Uiso calc U R 1
C C22 0.1153(3) 0.47595(7) 0.8584(3) 0.0537(6) Uani d . . 1
H H22 0.1254 0.4864 0.9541 0.064 Uiso calc U R 1
N N23 0.0302(2) 0.44422(5) 0.8158(2) 0.0529(5) Uani d . . 1
C C24 0.0201(3) 0.42923(7) 0.6758(3) 0.0633(7) Uani d . . 1
H H24 -0.04 0.4068 0.6471 0.076 Uiso calc U R 1
C C25 0.0924(3) 0.44480(6) 0.5733(3) 0.0568(6) Uani d . . 1
H H25 0.0824 0.4332 0.4794 0.068 Uiso calc U R 1
C C26 0.1795(2) 0.47802(6) 0.6161(2) 0.0393(5) Uani d . . 1
C C27 0.2602(2) 0.49809(6) 0.5111(2) 0.0416(5) Uani d . . 1
N N28 0.2416(2) 0.48348(6) 0.3694(2) 0.0531(5) Uani d . D 1
H H28A 0.282(3) 0.4960(7) 0.304(2) 0.063(7) Uiso d . D 1
H H28B 0.179(3) 0.4632(5) 0.335(3) 0.074(8) Uiso d . D 1
O O29 0.3386(2) 0.52721(5) 0.55901(19) 0.0612(5) Uani d . . 1
C C31 0.8726(3) 0.67349(8) 0.4151(3) 0.0594(6) Uani d . . 1
H H31 0.9314 0.6519 0.4594 0.071 Uiso calc U R 1
C C32 0.9297(3) 0.69800(10) 0.3220(3) 0.0767(8) Uani d . . 1
H H32 1.026 0.6924 0.3052 0.092 Uiso calc U R 1
C C33 0.8490(4) 0.73008(9) 0.2544(3) 0.0789(9) Uani d . . 1
H H33 0.8887 0.7458 0.191 0.095 Uiso calc U R 1
C C34 0.7124(4) 0.73843(7) 0.2808(3) 0.0682(7) Uani d . . 1
H H34 0.6563 0.7606 0.2395 0.082 Uiso calc U R 1
C C35 0.6558(3) 0.71316(6) 0.3718(3) 0.0490(5) Uani d . . 1
C C36 0.7338(2) 0.68044(6) 0.4423(2) 0.0407(5) Uani d . . 1
C C37 0.6812(2) 0.65449(6) 0.5540(2) 0.0411(5) Uani d . . 1
O O38 0.6810(2) 0.61891(4) 0.5377(2) 0.0639(5) Uani d . . 1
O O39 0.6456(2) 0.67215(4) 0.66397(18) 0.0628(5) Uani d . . 1
N N40 0.5031(3) 0.72035(8) 0.3871(3) 0.0708(6) Uani d . . 1
O O41 0.4146(3) 0.69286(8) 0.3637(3) 0.0937(7) Uani d . . 1
O O42 0.4718(3) 0.75305(8) 0.4209(3) 0.1271(10) Uani d . . 1
C C51 0.8109(3) 0.30334(7) 0.2378(3) 0.0603(6) Uani d . . 1
H H51 0.814 0.277 0.2138 0.072 Uiso calc U R 1
C C52 0.7428(3) 0.31517(8) 0.3494(3) 0.0658(7) Uani d . . 1
H H52 0.7004 0.2966 0.4008 0.079 Uiso calc U R 1
C C53 0.7374(3) 0.35408(8) 0.3847(3) 0.0624(7) Uani d . . 1
H H53 0.6907 0.3618 0.4593 0.075 Uiso calc U R 1
C C54 0.8019(3) 0.38183(8) 0.3087(3) 0.0548(6) Uani d . . 1
H H54 0.7984 0.4081 0.3336 0.066 Uiso calc U R 1
C C55 0.8722(2) 0.37089(6) 0.1953(2) 0.0458(5) Uani d . . 1
C C56 0.8745(2) 0.33119(7) 0.1624(3) 0.0491(5) Uani d . . 1
N N57 0.9514(3) 0.31693(6) 0.0486(3) 0.0634(6) Uani d . . 1
O O58 1.0682(2) 0.33261(7) 0.0439(3) 0.0942(7) Uani d . . 1
O O59 0.8949(3) 0.28969(7) -0.0342(3) 0.1083(9) Uani d . . 1
C C60 0.9355(3) 0.40201(7) 0.1127(3) 0.0481(5) Uani d . . 1
O O61 0.8854(2) 0.40033(6) -0.0374(2) 0.0697(5) Uani d . D 1
H H61 0.928(4) 0.4170(8) -0.080(4) 0.104(12) Uiso d . D 1
O O62 1.0195(2) 0.42716(5) 0.1837(2) 0.0755(6) Uani d . . 1

loop_
_atom_site_aniso_label
_atom_site_aniso_U_11
_atom_site_aniso_U_22
_atom_site_aniso_U_33
_atom_site_aniso_U_12
_atom_site_aniso_U_13
_atom_site_aniso_U_23
C1 0.0539(13) 0.0343(10) 0.0492(13) 0.0008(9) 0.0183(10) 0.0018(9)
C2 0.0577(14) 0.0475(12) 0.0467(13) 0.0031(10) 0.0221(11) 0.0026(10)
N3 0.0599(12) 0.0476(10) 0.0442(11) -0.0095(8) 0.0184(9) 0.0061(8)
C4 0.0870(18) 0.0390(12) 0.0522(14) -0.0166(11) 0.0248(13) -0.0014(10)
C5 0.0787(16) 0.0436(12) 0.0444(13) -0.0129(11) 0.0252(12) -0.0056(10)
C6 0.0409(11) 0.0384(10) 0.0385(11) -0.0043(8) 0.0090(9) 0.0021(8)
C7 0.0451(11) 0.0390(11) 0.0435(12) -0.0035(9) 0.0142(9) 0.0033(9)
N8 0.0667(13) 0.0502(11) 0.0423(11) -0.0221(9) 0.0202(10) -0.0017(9)
O9 0.0713(11) 0.0478(9) 0.0539(10) -0.0231(8) 0.0232(8) -0.0049(7)
C21 0.0509(13) 0.0497(12) 0.0471(13) -0.0088(10) 0.0162(10) -0.0028(10)
C22 0.0589(14) 0.0643(15) 0.0416(13) -0.0033(11) 0.0201(11) -0.0023(11)
N23 0.0567(11) 0.0555(11) 0.0506(12) -0.0048(9) 0.0219(9) 0.0086(9)
C24 0.0830(18) 0.0519(14) 0.0636(16) -0.0227(12) 0.0345(14) -0.0035(12)
C25 0.0804(17) 0.0485(13) 0.0500(14) -0.0186(11) 0.0320(13) -0.0065(11)
C26 0.0396(11) 0.0376(10) 0.0415(12) 0.0018(8) 0.0124(9) 0.0054(9)
C27 0.0436(11) 0.0390(11) 0.0437(12) -0.0031(9) 0.0148(9) 0.0033(9)
N28 0.0626(12) 0.0539(11) 0.0491(12) -0.0206(9) 0.0261(10) -0.0050(9)
O29 0.0762(11) 0.0574(10) 0.0561(10) -0.0284(8) 0.0284(9) -0.0077(8)
C31 0.0515(14) 0.0692(16) 0.0597(15) 0.0060(11) 0.0189(12) 0.0111(12)
C32 0.0594(16) 0.106(2) 0.0713(19) -0.0070(15) 0.0296(14) 0.0186(17)
C33 0.086(2) 0.087(2) 0.0697(19) -0.0255(17) 0.0321(16) 0.0194(16)
C34 0.096(2) 0.0481(14) 0.0601(16) -0.0011(13) 0.0199(15) 0.0162(12)
C35 0.0576(14) 0.0456(12) 0.0451(13) 0.0027(10) 0.0165(11) 0.0042(10)
C36 0.0471(11) 0.0398(11) 0.0354(11) -0.0048(9) 0.0117(9) -0.0009(8)
C37 0.0448(12) 0.0373(11) 0.0395(12) -0.0063(8) 0.0086(9) 0.0008(9)
O38 0.0907(13) 0.0396(9) 0.0654(11) -0.0116(8) 0.0284(10) -0.0031(8)
O39 0.1073(14) 0.0414(8) 0.0505(10) -0.0073(8) 0.0396(10) 0.0007(7)
N40 0.0741(16) 0.0759(16) 0.0641(14) 0.0310(13) 0.0216(12) 0.0174(12)
O41 0.0625(13) 0.133(2) 0.0915(16) 0.0006(13) 0.0313(12) 0.0088(14)
O42 0.132(2) 0.1014(18) 0.151(2) 0.0693(17) 0.0442(19) 0.0108(17)
C51 0.0523(14) 0.0569(14) 0.0729(17) -0.0090(11) 0.0195(13) 0.0060(12)
C52 0.0527(14) 0.0783(18) 0.0715(18) -0.0113(12) 0.0257(13) 0.0144(14)
C53 0.0465(13) 0.0856(19) 0.0616(16) -0.0022(12) 0.0262(12) 0.0051(14)
C54 0.0476(13) 0.0635(14) 0.0546(14) 0.0008(11) 0.0163(11) 0.0031(11)
C55 0.0356(11) 0.0568(13) 0.0438(12) -0.0025(9) 0.0088(9) 0.0046(10)
C56 0.0413(12) 0.0589(13) 0.0478(13) -0.0035(10) 0.0135(10) 0.0031(10)
N57 0.0671(14) 0.0636(13) 0.0654(14) -0.0056(11) 0.0283(11) -0.0032(11)
O58 0.0640(13) 0.1207(18) 0.1138(18) -0.0167(12) 0.0508(13) -0.0286(14)
O59 0.137(2) 0.0972(16) 0.1124(19) -0.0418(15) 0.0702(17) -0.0436(15)
C60 0.0446(12) 0.0543(13) 0.0479(14) -0.0040(10) 0.0167(10) 0.0014(10)
O61 0.0702(12) 0.0892(13) 0.0492(11) -0.0313(10) 0.0155(9) 0.0098(9)
O62 0.0930(14) 0.0728(12) 0.0614(11) -0.0377(11) 0.0223(10) -0.0107(9)

loop_
_atom_type_symbol
_atom_type_description
_atom_type_scat_dispersion_real
_atom_type_scat_dispersion_imag
_atom_type_scat_source
C C 0.0033 0.0016 'International Tables Vol C Tables 4.2.6.8 and 6.1.1.4'
H H 0.0000 0.0000 'International Tables Vol C Tables 4.2.6.8 and 6.1.1.4'
N N 0.0061 0.0033 'International Tables Vol C Tables 4.2.6.8 and 6.1.1.4'
O O 0.0106 0.0060 'International Tables Vol C Tables 4.2.6.8 and 6.1.1.4'

loop_
_geom_angle_atom_site_label_1
_geom_angle_atom_site_label_2
_geom_angle_atom_site_label_3
_geom_angle
C2 C1 C6 120.47(19)
C2 C1 H1 119.8
C6 C1 H1 119.8
N3 C2 C1 120.1(2)
N3 C2 H2 119.9
C1 C2 H2 119.9
C2 N3 C4 120.40(19)
C2 N3 H3 116.2
C4 N3 H3 123.0
N3 C4 C5 122.4(2)
N3 C4 H4 118.8
C5 C4 H4 118.8
C4 C5 C6 118.4(2)
C4 C5 H5 120.8
C6 C5 H5 120.8
C5 C6 C1 118.21(19)
C5 C6 C7 121.30(19)
C1 C6 C7 120.44(17)
O9 C7 N8 123.84(19)
O9 C7 C6 117.56(19)
N8 C7 C6 118.59(17)
C7 N8 H8A 124.6(16)
C7 N8 H8B 123.4(15)
H8A N8 H8B 112.(2)
C22 C21 C26 121.1(2)
C22 C21 H21 119.4
C26 C21 H21 119.4
N23 C22 C21 120.6(2)
N23 C22 H22 119.7
C21 C22 H22 119.7
C22 N23 C24 118.23(19)
N23 C24 C25 124.9(2)
N23 C24 H24 117.5
C25 C24 H24 117.5
C26 C25 C24 117.1(2)
C26 C25 H25 121.4
C24 C25 H25 121.4
C25 C26 C21 118.00(19)
C25 C26 C27 121.55(19)
C21 C26 C27 120.44(18)
O29 C27 N28 123.36(19)
O29 C27 C26 117.54(19)
N28 C27 C26 119.09(18)
C27 N28 H28A 120.2(16)
C27 N28 H28B 121.7(18)
H28A N28 H28B 118.(2)
C36 C31 C32 121.0(2)
C36 C31 H31 119.5
C32 C31 H31 119.5
C33 C32 C31 122.2(3)
C33 C32 H32 118.9
C31 C32 H32 118.9
C34 C33 C32 118.7(2)
C34 C33 H33 120.6
C32 C33 H33 120.6
C33 C34 C35 118.3(2)
C33 C34 H34 120.9
C35 C34 H34 120.9
C36 C35 C34 124.7(2)
C36 C35 N40 117.6(2)
C34 C35 N40 117.6(2)
C31 C36 C35 115.1(2)
C31 C36 C37 119.16(19)
C35 C36 C37 125.55(19)
O38 C37 O39 124.68(19)
O38 C37 C36 119.16(19)
O39 C37 C36 116.10(17)
O41 N40 O42 125.5(3)
O41 N40 C35 116.1(2)
O42 N40 C35 118.4(3)
C52 C51 C56 119.2(2)
C52 C51 H51 120.4
C56 C51 H51 120.4
C53 C52 C51 120.6(2)
C53 C52 H52 119.7
C51 C52 H52 119.7
C52 C53 C54 119.8(2)
C52 C53 H53 120.1
C54 C53 H53 120.1
C53 C54 C55 121.1(2)
C53 C54 H54 119.4
C55 C54 H54 119.4
C56 C55 C54 117.2(2)
C56 C55 C60 123.6(2)
C54 C55 C60 119.2(2)
C51 C56 C55 122.1(2)
C51 C56 N57 117.1(2)
C55 C56 N57 120.8(2)
O58 N57 O59 122.8(2)
O58 N57 C56 117.1(2)
O59 N57 C56 120.1(2)
O62 C60 O61 124.9(2)
O62 C60 C55 119.7(2)
O61 C60 C55 115.31(19)
C60 O61 H61 113.(2)

loop_
_geom_bond_atom_site_label_1
_geom_bond_atom_site_label_2
_geom_bond_distance
C1 C2 1.393(3)
C1 C6 1.408(3)
C1 H1 0.93
C2 N3 1.332(3)
C2 H2 0.93
N3 C4 1.353(3)
N3 H3 0.8959
C4 C5 1.389(3)
C4 H4 0.93
C5 C6 1.390(3)
C5 H5 0.93
C6 C7 1.523(3)
C7 O9 1.231(2)
C7 N8 1.360(3)
N8 H8A 0.889(5)
N8 H8B 0.890(5)
C21 C22 1.385(3)
C21 C26 1.420(3)
C21 H21 0.93
C22 N23 1.319(3)
C22 H22 0.93
N23 C24 1.363(3)
C24 C25 1.383(3)
C24 H24 0.93
C25 C26 1.371(3)
C25 H25 0.93
C26 C27 1.514(3)
C27 O29 1.226(2)
C27 N28 1.360(3)
N28 H28A 0.891(5)
N28 H28B 0.889(5)
C31 C36 1.344(3)
C31 C32 1.389(4)
C31 H31 0.93
C32 C33 1.364(4)
C32 H32 0.93
C33 C34 1.331(4)
C33 H33 0.93
C34 C35 1.388(3)
C34 H34 0.93
C35 C36 1.380(3)
C35 N40 1.421(3)
C36 C37 1.524(3)
C37 O38 1.228(2)
C37 O39 1.288(3)
N40 O41 1.207(3)
N40 O42 1.214(3)
C51 C52 1.384(4)
C51 C56 1.386(3)
C51 H51 0.93
C52 C53 1.375(4)
C52 H52 0.93
C53 C54 1.391(3)
C53 H53 0.93
C54 C55 1.403(3)
C54 H54 0.93
C55 C56 1.394(3)
C55 C60 1.503(3)
C56 N57 1.479(3)
N57 O58 1.178(3)
N57 O59 1.220(3)
C60 O62 1.206(3)
C60 O61 1.327(3)
O61 H61 0.837(10)

loop_
_geom_hbond_atom_site_label_D
_geom_hbond_atom_site_label_H
_geom_hbond_atom_site_label_A
_geom_hbond_site_symmetry_A
_geom_hbond_distance_DH
_geom_hbond_distance_HA
_geom_hbond_distance_DA
_geom_hbond_angle_DHA
O61 H61 N23 1_654 0.837(10) 1.757(12) 2.583(2) 169.(4)
N28 H28B O62 1_455 0.889(5) 2.094(11) 2.943(3) 159.(2)
N28 H28A O9 1_554 0.891(5) 2.141(6) 3.032(2) 178.(2)
N8 H8B O29 1_556 0.890(5) 2.054(6) 2.941(2) 174.(2)
N8 H8A O38 1_556 0.889(5) 2.002(10) 2.846(3) 158.(2)
N3 H3 O39 . 0.9 1.7 2.594(2) 174.1

loop_
_geom_torsion_atom_site_label_1
_geom_torsion_atom_site_label_2
_geom_torsion_atom_site_label_3
_geom_torsion_atom_site_label_4
_geom_torsion
C6 C1 C2 N3 -0.1(3)
C1 C2 N3 C4 0.1(3)
C2 N3 C4 C5 0.2(4)
N3 C4 C5 C6 -0.4(4)
C4 C5 C6 C1 0.4(3)
C4 C5 C6 C7 -177.0(2)
C2 C1 C6 C5 -0.1(3)
C2 C1 C6 C7 177.27(19)
C5 C6 C7 O9 151.3(2)
C1 C6 C7 O9 -26.1(3)
C5 C6 C7 N8 -28.0(3)
C1 C6 C7 N8 154.7(2)
C26 C21 C22 N23 -1.5(4)
C21 C22 N23 C24 1.2(4)
C22 N23 C24 C25 -0.1(4)
N23 C24 C25 C26 -0.6(4)
C24 C25 C26 C21 0.3(3)
C24 C25 C26 C27 -178.4(2)
C22 C21 C26 C25 0.7(3)
C22 C21 C26 C27 179.4(2)
C25 C26 C27 O29 -178.5(2)
C21 C26 C27 O29 2.8(3)
C25 C26 C27 N28 2.1(3)
C21 C26 C27 N28 -176.6(2)
C36 C31 C32 C33 0.2(5)
C31 C32 C33 C34 1.1(5)
C32 C33 C34 C35 -2.4(4)
C33 C34 C35 C36 2.5(4)
C33 C34 C35 N40 -174.0(3)
C32 C31 C36 C35 -0.2(4)
C32 C31 C36 C37 -175.6(2)
C34 C35 C36 C31 -1.2(3)
N40 C35 C36 C31 175.4(2)
C34 C35 C36 C37 174.0(2)
N40 C35 C36 C37 -9.5(3)
C31 C36 C37 O38 -52.4(3)
C35 C36 C37 O38 132.7(2)
C31 C36 C37 O39 124.9(2)
C35 C36 C37 O39 -50.0(3)
C36 C35 N40 O41 -47.8(3)
C34 C35 N40 O41 129.0(3)
C36 C35 N40 O42 132.7(3)
C34 C35 N40 O42 -50.5(4)
C56 C51 C52 C53 0.3(4)
C51 C52 C53 C54 -0.5(4)
C52 C53 C54 C55 0.4(4)
C53 C54 C55 C56 0.0(3)
C53 C54 C55 C60 178.0(2)
C52 C51 C56 C55 0.0(4)
C52 C51 C56 N57 177.6(2)
C54 C55 C56 C51 -0.1(3)
C60 C55 C56 C51 -178.1(2)
C54 C55 C56 N57 -177.7(2)
C60 C55 C56 N57 4.4(3)
C51 C56 N57 O58 -140.0(3)
C55 C56 N57 O58 37.7(3)
C51 C56 N57 O59 39.1(3)
C55 C56 N57 O59 -143.2(3)
C56 C55 C60 O62 -133.2(2)
C54 C55 C60 O62 48.9(3)
C56 C55 C60 O61 50.2(3)
C54 C55 C60 O61 -127.7(2)
